data_9012517
loop_
_publ_author_name
'Amador, J.'
'Gutierrez-Puebla E'
'Monge, M. A.'
'Rasines, I.'
'Ruiz-Valero C'

_publ_section_title
;
 Diantimony tetraoxides revisited
 Note: displacement parameters from ICSD
;
_journal_name_full 'Inorganic Chemistry'
_journal_page_first 1367
_journal_page_last 1370
_journal_paper_doi 10.1021/ic00281a011
_journal_volume 27
_journal_year 1988
_chemical_compound_source Synthetic
_chemical_formula_sum 'O2 Sb'
_chemical_name_mineral Clinocervantite
_space_group_IT_number 15
_symmetry_space_group_name_Hall '-C 2yc'
_symmetry_space_group_name_H-M 'C 1 2/c 1'
_cell_angle_alpha 90
_cell_angle_beta 104.56
_cell_angle_gamma 90
_cell_length_a 12.057
_cell_length_b 4.8352
_cell_length_c 5.384
_cell_formula_units_Z 8
_cell_volume 303.796
_database_code_amcsd 0012698
_exptl_crystal_density_diffrn 6.723
_cod_original_formula_sum 'Sb O2'
_cod_database_code 9012517

loop_
_space_group_symop_operation_xyz
x,y,z
1/2+x,1/2+y,z
x,-y,1/2+z
1/2+x,1/2-y,1/2+z
-x,y,1/2-z
1/2-x,1/2+y,1/2-z
-x,-y,-z
1/2-x,1/2-y,-z

loop_
_atom_site_aniso_label
_atom_site_aniso_U_11
_atom_site_aniso_U_22
_atom_site_aniso_U_33
_atom_site_aniso_U_12
_atom_site_aniso_U_13
_atom_site_aniso_U_23
Sb1 0.00110 0.00230 0.00030 0.00010 0.00040 0.00010
Sb2 0.00450 0.00290 0.00550 0.00000 0.00090 0.00000
O1 0.00680 0.00460 0.00290 0.00130 0.00270 -0.00110
O2 0.00570 0.00770 0.00510 0.00490 0.00420 0.00150

loop_
_atom_site_label
_atom_site_fract_x
_atom_site_fract_y
_atom_site_fract_z
Sb1 0.25000 0.25000 0.00000
Sb2 0.00000 0.28650 0.25000
O1 0.19080 0.05160 0.67490
O2 0.09460 0.41320 0.96370

loop_
_cod_related_entry_id
_cod_related_entry_database
_cod_related_entry_code
1 AMCSD 0012698
